data_7043646
loop_
_publ_author_name
'Xie, Zhu-Lin'
'Durgaprasad, Gummadi'
'Ali, Azim K.'
'Rose, Michael J.'

_publ_section_title
;
 Substitution reactions of iron(ii) carbamoyl-thioether complexes related
 to mono-iron hydrogenase
;
_journal_name_full 'Dalton Trans.'
_journal_paper_doi 10.1039/C7DT01696D
_journal_year 2017
_chemical_formula_moiety 'C25 H24 N2 Fe Cl4 O3 S2'
_chemical_formula_sum 'C16.33 H15.33 Cl2 Fe0.67 N1.33 O2 S1.33'
_chemical_formula_weight 413.18
_chemical_name_systematic
;
 ?
;
_space_group_crystal_system monoclinic
_space_group_IT_number 15
_space_group_name_Hall '-I 2ya'
_space_group_name_H-M_alt 'I 1 2/a 1'
_symmetry_space_group_name_Hall '-I 2ya'
_symmetry_space_group_name_H-M 'I 1 2/a 1'
_atom_sites_solution_hydrogens mixed
_audit_creation_method SHELXL-2013
_audit_update_record
;
2017-06-08 deposited with the CCDC.
2017-06-22 downloaded from the CCDC.
;
_cell_angle_alpha 90
_cell_angle_beta 90.091(3)
_cell_angle_gamma 90
_cell_formula_units_Z 12
_cell_length_a 17.0361(6)
_cell_length_b 14.2521(5)
_cell_length_c 26.0871(9)
_cell_measurement_reflns_used 4591
_cell_measurement_temperature 100(2)
_cell_measurement_theta_max 70.7280
_cell_measurement_theta_min 3.3540
_cell_volume 6333.9(4)
_computing_cell_refinement 'CrysAlisPro 1.171.38.27t (Agilent, 2015)'
_computing_data_collection 'CrysAlisPro 1.171.38.27t (Agilent, 2015)'
_computing_data_reduction 'CrysAlisPro 1.171.38.27t (Agilent, 2015)'
_computing_molecular_graphics 'XP SHELXTL/PC, Siemens Analytical'
_computing_publication_material 'XL SHELXTL/PC, Siemens Analytical'
_computing_structure_refinement 'SHELXL-2013 (Sheldrick, 2013)'
_computing_structure_solution
;

SUPERFLIP.  Palatinus, L. and Chapuis, G., J. Appl. Cryst. 40, 786-790.
;
_diffrn_ambient_temperature 100(2)
_diffrn_measured_fraction_theta_full 0.989
_diffrn_measured_fraction_theta_max 0.964
_diffrn_measurement_device_type 'Agilent SuperNova Dual with AtlasS2 detector'
_diffrn_measurement_method \w-scans
_diffrn_radiation_type CuK\a
_diffrn_radiation_wavelength 1.54184
_diffrn_reflns_av_R_equivalents 0.0855
_diffrn_reflns_av_unetI/netI 0.0806
_diffrn_reflns_Laue_measured_fraction_full 0.989
_diffrn_reflns_Laue_measured_fraction_max 0.964
_diffrn_reflns_limit_h_max 21
_diffrn_reflns_limit_h_min -19
_diffrn_reflns_limit_k_max 17
_diffrn_reflns_limit_k_min -17
_diffrn_reflns_limit_l_max 32
_diffrn_reflns_limit_l_min -32
_diffrn_reflns_number 22169
_diffrn_reflns_point_group_measured_fraction_full 0.989
_diffrn_reflns_point_group_measured_fraction_max 0.964
_diffrn_reflns_theta_full 67.684
_diffrn_reflns_theta_max 74.182
_diffrn_reflns_theta_min 3.388
_diffrn_source 'microfocus sealed tube'
_exptl_absorpt_coefficient_mu 7.595
_exptl_absorpt_correction_T_max 1.00000
_exptl_absorpt_correction_T_min 0.29408
_exptl_absorpt_correction_type multi-scan
_exptl_absorpt_process_details
;
CrysAlisPro 1.171.38.27t (Agilent, 2015)
Empirical absorption correction using spherical harmonics,
 implemented in SCALE3 ABSPACK scaling algorithm.
;
_exptl_crystal_colour yellow
_exptl_crystal_density_diffrn 1.300
_exptl_crystal_description block
_exptl_crystal_F_000 2536
_exptl_crystal_size_max 0.510
_exptl_crystal_size_mid 0.050
_exptl_crystal_size_min 0.030
_refine_diff_density_max 0.638
_refine_diff_density_min -1.055
_refine_diff_density_rms 0.099
_refine_ls_extinction_method none
_refine_ls_goodness_of_fit_ref 1.024
_refine_ls_hydrogen_treatment mixed
_refine_ls_matrix_type full
_refine_ls_number_parameters 341
_refine_ls_number_reflns 6220
_refine_ls_number_restraints 4
_refine_ls_restrained_S_all 1.024
_refine_ls_R_factor_all 0.0960
_refine_ls_R_factor_gt 0.0719
_refine_ls_shift/su_max 0.000
_refine_ls_shift/su_mean 0.000
_refine_ls_structure_factor_coef Fsqd
_refine_ls_weighting_details 'w=1/[\s^2^(Fo^2^)+(0.0970P)^2^+17.2923P] where P=(Fo^2^+2Fc^2^)/3'
_refine_ls_weighting_scheme calc
_refine_ls_wR_factor_gt 0.1838
_refine_ls_wR_factor_ref 0.2048
_reflns_Friedel_coverage 0.000
_reflns_number_gt 4551
_reflns_number_total 6220
_reflns_threshold_expression 'I > 2\s(I)'
_cod_data_source_file c7dt01696d2.cif
_cod_data_source_block 2g
_cod_database_code 7043646
_shelx_space_group_comment
;
The symmetry employed for this shelxl refinement is uniquely defined
by the following loop, which should always be used as a source of
symmetry information in preference to the above space-group names.
They are only intended as comments.
;
_shelx_estimated_absorpt_t_min 0.113
_shelx_estimated_absorpt_t_max 0.804
_platon_squeeze_void_probe_radius 1.20
_shelxl_version_number 2013-4

loop_
_space_group_symop_operation_xyz
'x, y, z'
'-x+1/2, y, -z'
'x+1/2, y+1/2, z+1/2'
'-x+1, y+1/2, -z+1/2'
'-x, -y, -z'
'x-1/2, -y, z'
'-x+1/2, -y+1/2, -z+1/2'
'x, -y+1/2, z+1/2'

loop_
_atom_site_label
_atom_site_type_symbol
_atom_site_fract_x
_atom_site_fract_y
_atom_site_fract_z
_atom_site_U_iso_or_equiv
_atom_site_adp_type
_atom_site_occupancy
_atom_site_site_symmetry_order
_atom_site_calc_flag
_atom_site_refinement_flags_posn
_atom_site_refinement_flags_adp
_atom_site_refinement_flags_occupancy
_atom_site_disorder_assembly
_atom_site_disorder_group
Fe1 Fe 0.53856(4) 0.64377(5) 0.12922(3) 0.0274(2) Uani 1 1 d . . . . .
S1 S 0.59397(7) 0.67448(8) 0.20806(4) 0.0294(3) Uani 1 1 d . . . . .
S2 S 0.49658(7) 0.49413(9) 0.16152(5) 0.0325(3) Uani 1 1 d . . . . .
O1 O 0.4461(2) 0.5874(3) 0.04066(14) 0.0344(8) Uani 1 1 d . . . . .
N1 N 0.6451(2) 0.5944(3) 0.10986(15) 0.0264(8) Uani 1 1 d . . . . .
O3 O 0.3765(3) 0.6983(3) 0.14748(19) 0.0553(11) Uani 1 1 d . . . . .
N2 N 0.5671(2) 0.5242(3) 0.04936(15) 0.0281(8) Uani 1 1 d D . . . .
O2 O 0.5705(3) 0.8230(3) 0.07907(17) 0.0510(10) Uani 1 1 d . . . . .
C1 C 0.6385(3) 0.5276(3) 0.07297(18) 0.0297(10) Uani 1 1 d . . . . .
C13 C 0.5076(3) 0.5839(3) 0.0659(2) 0.0310(10) Uani 1 1 d . . . . .
C3 C 0.7723(3) 0.4823(4) 0.0831(2) 0.0372(12) Uani 1 1 d . . . . .
H3 H 0.8141 0.4422 0.0762 0.045 Uiso 1 1 calc R U . . .
C4 C 0.7816(3) 0.5559(4) 0.1170(2) 0.0349(11) Uani 1 1 d . . . . .
H4 H 0.8302 0.5669 0.1320 0.042 Uiso 1 1 calc R U . . .
C14 C 0.5590(3) 0.7536(4) 0.0991(2) 0.0352(11) Uani 1 1 d . . . . .
C6 C 0.7305(3) 0.7033(4) 0.1574(2) 0.0322(11) Uani 1 1 d . . . . .
C5 C 0.7181(3) 0.6138(4) 0.1286(2) 0.0338(11) Uani 1 1 d . . . . .
C2 C 0.7003(3) 0.4684(4) 0.05943(19) 0.0321(11) Uani 1 1 d . . . . .
H2 H 0.6935 0.4211 0.0353 0.039 Uiso 1 1 calc R U . . .
C10 C 0.6920(3) 0.8299(4) 0.2146(2) 0.0373(12) Uani 1 1 d . . . . .
H10 H 0.6555 0.8556 0.2371 0.045 Uiso 1 1 calc R U . . .
C7 C 0.8001(3) 0.7531(4) 0.1466(2) 0.0408(12) Uani 1 1 d . . . . .
H7 H 0.8367 0.7282 0.1240 0.049 Uiso 1 1 calc R U . . .
C8 C 0.8140(3) 0.8399(4) 0.1698(2) 0.0432(14) Uani 1 1 d . . . . .
H8 H 0.8597 0.8726 0.1623 0.052 Uiso 1 1 calc R U . . .
C11 C 0.6777(3) 0.7430(4) 0.1917(2) 0.0332(11) Uani 1 1 d . . . . .
C16 C 0.5173(4) 0.4826(4) 0.2280(2) 0.0392(12) Uani 1 1 d . . . . .
C12 C 0.5350(3) 0.7528(4) 0.2456(2) 0.0374(12) Uani 1 1 d . . . . .
H12A H 0.5627 0.7692 0.2764 0.056 Uiso 1 1 calc R U . . .
H12B H 0.4865 0.7225 0.2543 0.056 Uiso 1 1 calc R U . . .
H12C H 0.5242 0.8085 0.2261 0.056 Uiso 1 1 calc R U . . .
C15 C 0.4395(3) 0.6781(4) 0.1420(2) 0.0350(11) Uani 1 1 d . . . . .
C9 C 0.7610(3) 0.8774(4) 0.2035(2) 0.0415(13) Uani 1 1 d . . . . .
H9 H 0.7713 0.9348 0.2190 0.050 Uiso 1 1 calc R U . . .
C21 C 0.5882(4) 0.4397(4) 0.2430(2) 0.0434(13) Uani 1 1 d . . . . .
C18 C 0.4781(4) 0.4940(4) 0.3171(2) 0.0493(16) Uani 1 1 d . . . . .
H18 H 0.4422 0.5127 0.3419 0.059 Uiso 1 1 calc R U . . .
C22 C 0.6494(4) 0.4069(5) 0.2051(3) 0.0510(15) Uani 1 1 d . . . . .
H22A H 0.6278 0.3582 0.1840 0.077 Uiso 1 1 calc R U . . .
H22B H 0.6942 0.3832 0.2233 0.077 Uiso 1 1 calc R U . . .
H22C H 0.6652 0.4587 0.1839 0.077 Uiso 1 1 calc R U . . .
C17 C 0.4613(4) 0.5090(4) 0.2650(2) 0.0477(15) Uani 1 1 d . . . . .
C20 C 0.6023(4) 0.4257(4) 0.2954(2) 0.0526(17) Uani 1 1 d . . . . .
H20 H 0.6493 0.3986 0.3060 0.063 Uiso 1 1 calc R U . . .
C23 C 0.3840(4) 0.5519(4) 0.2504(3) 0.0502(15) Uani 1 1 d . . . . .
H23A H 0.3528 0.5611 0.2806 0.075 Uiso 1 1 calc R U . . .
H23B H 0.3568 0.5109 0.2272 0.075 Uiso 1 1 calc R U . . .
H23C H 0.3929 0.6113 0.2340 0.075 Uiso 1 1 calc R U . . .
C19 C 0.5469(5) 0.4519(5) 0.3317(2) 0.0594(19) Uani 1 1 d . . . . .
H19 H 0.5567 0.4409 0.3663 0.071 Uiso 1 1 calc R U . . .
Cl1 Cl 0.43919(13) 0.30637(18) 0.04443(8) 0.0813(6) Uani 1 1 d D . . . .
Cl2 Cl 0.53121(15) 0.20407(14) 0.11996(8) 0.0814(6) Uani 1 1 d D . . . .
C1A C 0.5272(4) 0.2957(4) 0.0768(3) 0.0562(17) Uani 1 1 d D . . . .
H1AA H 0.5373 0.3538 0.0950 0.067 Uiso 1 1 calc R U . . .
H1AB H 0.5688 0.2876 0.0518 0.067 Uiso 1 1 calc R U . . .
Cl3 Cl 0.2547(14) 0.2942(2) 0.9995(6) 0.0622(19) Uani 0.5 1 d D . P A -1
Cl4 Cl 0.2394(5) 0.0982(3) 0.9720(2) 0.124(2) Uani 0.5 1 d D . P A -1
C2A C 0.2653(11) 0.1786(6) 1.0190(5) 0.070(4) Uani 0.5 1 d D . P A -1
H2A1 H 0.2330 0.1681 1.0490 0.084 Uiso 0.5 1 calc R U P A -1
H2A2 H 0.3195 0.1680 1.0288 0.084 Uiso 0.5 1 calc R U P A -1
H2N H 0.561(4) 0.484(3) 0.0229(14) 0.055(19) Uiso 1 1 d D . . . .

loop_
_atom_site_aniso_label
_atom_site_aniso_U_11
_atom_site_aniso_U_22
_atom_site_aniso_U_33
_atom_site_aniso_U_23
_atom_site_aniso_U_13
_atom_site_aniso_U_12
Fe1 0.0156(4) 0.0337(4) 0.0327(4) -0.0042(3) -0.0041(3) 0.0013(3)
S1 0.0214(6) 0.0328(6) 0.0341(6) -0.0044(4) -0.0051(5) -0.0016(4)
S2 0.0207(6) 0.0376(6) 0.0390(6) -0.0064(5) -0.0004(5) -0.0055(5)
O1 0.0139(17) 0.050(2) 0.0397(18) -0.0082(15) -0.0075(15) 0.0038(15)
N1 0.0107(18) 0.033(2) 0.036(2) -0.0031(16) 0.0000(16) 0.0010(15)
O3 0.032(2) 0.064(3) 0.070(3) -0.019(2) -0.003(2) 0.008(2)
N2 0.018(2) 0.036(2) 0.0305(19) -0.0085(16) -0.0053(16) 0.0019(16)
O2 0.058(3) 0.043(2) 0.052(2) 0.0080(19) -0.001(2) 0.003(2)
C1 0.018(2) 0.039(3) 0.033(2) -0.0019(19) -0.0014(19) -0.004(2)
C13 0.015(2) 0.036(2) 0.042(3) -0.002(2) 0.004(2) -0.0007(19)
C3 0.020(3) 0.048(3) 0.043(3) 0.003(2) -0.003(2) 0.008(2)
C4 0.014(2) 0.048(3) 0.043(3) 0.005(2) -0.003(2) 0.003(2)
C14 0.024(3) 0.044(3) 0.037(3) -0.005(2) -0.010(2) 0.008(2)
C6 0.017(2) 0.040(3) 0.039(2) 0.002(2) -0.008(2) -0.003(2)
C5 0.021(3) 0.042(3) 0.039(3) 0.002(2) -0.006(2) -0.004(2)
C2 0.022(3) 0.038(3) 0.037(2) -0.004(2) 0.002(2) 0.002(2)
C10 0.030(3) 0.035(3) 0.047(3) -0.004(2) -0.007(2) 0.004(2)
C7 0.025(3) 0.048(3) 0.049(3) 0.000(2) -0.004(2) -0.003(2)
C8 0.029(3) 0.043(3) 0.057(3) 0.003(2) -0.013(3) -0.014(2)
C11 0.021(3) 0.037(3) 0.042(3) 0.002(2) -0.012(2) -0.007(2)
C16 0.043(3) 0.033(3) 0.041(3) 0.004(2) 0.003(2) -0.010(2)
C12 0.030(3) 0.043(3) 0.040(3) -0.014(2) 0.001(2) 0.000(2)
C15 0.017(3) 0.042(3) 0.046(3) -0.011(2) -0.002(2) 0.000(2)
C9 0.030(3) 0.036(3) 0.058(3) -0.005(2) -0.015(3) -0.008(2)
C21 0.040(3) 0.044(3) 0.046(3) 0.005(2) -0.012(3) -0.017(3)
C18 0.061(4) 0.048(3) 0.039(3) -0.006(2) 0.011(3) -0.019(3)
C22 0.032(3) 0.056(4) 0.065(4) 0.013(3) -0.008(3) -0.004(3)
C17 0.055(4) 0.038(3) 0.050(3) -0.004(2) 0.004(3) -0.016(3)
C20 0.052(4) 0.052(3) 0.054(3) 0.014(3) -0.019(3) -0.026(3)
C23 0.049(4) 0.044(3) 0.058(4) -0.001(3) 0.013(3) -0.006(3)
C19 0.083(6) 0.054(4) 0.042(3) 0.002(3) -0.014(3) -0.028(4)
Cl1 0.0613(12) 0.1188(18) 0.0638(11) 0.0218(11) 0.0093(9) -0.0002(12)
Cl2 0.1133(19) 0.0581(10) 0.0727(12) 0.0085(8) -0.0064(12) 0.0040(11)
C1A 0.067(5) 0.045(3) 0.056(4) -0.005(3) -0.002(3) 0.002(3)
Cl3 0.067(5) 0.0572(15) 0.0622(16) 0.020(5) -0.0075(19) -0.013(5)
Cl4 0.218(7) 0.064(3) 0.089(3) -0.001(2) -0.041(4) -0.007(3)
C2A 0.097(13) 0.039(7) 0.073(9) 0.011(6) -0.016(9) -0.005(7)

loop_
_atom_type_symbol
_atom_type_description
_atom_type_scat_dispersion_real
_atom_type_scat_dispersion_imag
_atom_type_scat_source
C C 0.0181 0.0091 'International Tables Vol C Tables 4.2.6.8 and 6.1.1.4'
H H 0.0000 0.0000 'International Tables Vol C Tables 4.2.6.8 and 6.1.1.4'
N N 0.0311 0.0180 'International Tables Vol C Tables 4.2.6.8 and 6.1.1.4'
O O 0.0492 0.0322 'International Tables Vol C Tables 4.2.6.8 and 6.1.1.4'
S S 0.3331 0.5567 'International Tables Vol C Tables 4.2.6.8 and 6.1.1.4'
Fe Fe -1.1336 3.1974 'International Tables Vol C Tables 4.2.6.8 and 6.1.1.4'
Cl Cl 0.3639 0.7018 'International Tables Vol C Tables 4.2.6.8 and 6.1.1.4'

loop_
_geom_angle_atom_site_label_1
_geom_angle_atom_site_label_2
_geom_angle_atom_site_label_3
_geom_angle
C14 Fe1 C15 91.6(2)
C14 Fe1 C13 93.7(2)
C15 Fe1 C13 91.4(2)
C14 Fe1 N1 91.1(2)
C15 Fe1 N1 173.8(2)
C13 Fe1 N1 82.91(18)
C14 Fe1 S1 98.43(16)
C15 Fe1 S1 99.58(17)
C13 Fe1 S1 163.41(16)
N1 Fe1 S1 85.52(12)
C14 Fe1 S2 172.18(17)
C15 Fe1 S2 84.03(18)
C13 Fe1 S2 80.03(15)
N1 Fe1 S2 92.69(12)
S1 Fe1 S2 88.70(5)
C11 S1 C12 103.9(3)
C11 S1 Fe1 102.54(17)
C12 S1 Fe1 112.12(19)
C16 S2 Fe1 111.48(17)
C1 N1 C5 118.1(4)
C1 N1 Fe1 110.4(3)
C5 N1 Fe1 131.4(3)
C1 N2 C13 119.2(4)
C1 N2 H2N 118(4)
C13 N2 H2N 123(4)
N1 C1 N2 114.7(4)
N1 C1 C2 122.7(4)
N2 C1 C2 122.5(4)
O1 C13 N2 118.3(4)
O1 C13 Fe1 131.9(4)
N2 C13 Fe1 109.7(3)
C4 C3 C2 119.6(5)
C4 C3 H3 120.2
C2 C3 H3 120.2
C3 C4 C5 120.1(5)
C3 C4 H4 120.0
C5 C4 H4 120.0
O2 C14 Fe1 178.2(5)
C11 C6 C7 118.0(5)
C11 C6 C5 125.5(5)
C7 C6 C5 116.5(5)
N1 C5 C4 120.6(5)
N1 C5 C6 118.7(5)
C4 C5 C6 120.4(5)
C3 C2 C1 118.0(5)
C3 C2 H2 121.0
C1 C2 H2 121.0
C9 C10 C11 119.4(5)
C9 C10 H10 120.3
C11 C10 H10 120.3
C8 C7 C6 120.0(5)
C8 C7 H7 120.0
C6 C7 H7 120.0
C9 C8 C7 120.8(5)
C9 C8 H8 119.6
C7 C8 H8 119.6
C6 C11 C10 121.6(5)
C6 C11 S1 116.8(4)
C10 C11 S1 121.5(4)
C21 C16 C17 120.4(5)
C21 C16 S2 118.7(4)
C17 C16 S2 120.7(5)
S1 C12 H12A 109.5
S1 C12 H12B 109.5
H12A C12 H12B 109.5
S1 C12 H12C 109.5
H12A C12 H12C 109.5
H12B C12 H12C 109.5
O3 C15 Fe1 176.3(5)
C8 C9 C10 120.2(5)
C8 C9 H9 119.9
C10 C9 H9 119.9
C20 C21 C16 118.6(6)
C20 C21 C22 118.5(6)
C16 C21 C22 122.9(5)
C19 C18 C17 120.6(6)
C19 C18 H18 119.7
C17 C18 H18 119.7
C21 C22 H22A 109.5
C21 C22 H22B 109.5
H22A C22 H22B 109.5
C21 C22 H22C 109.5
H22A C22 H22C 109.5
H22B C22 H22C 109.5
C18 C17 C16 119.1(6)
C18 C17 C23 119.0(6)
C16 C17 C23 121.9(6)
C19 C20 C21 120.7(7)
C19 C20 H20 119.6
C21 C20 H20 119.6
C17 C23 H23A 109.5
C17 C23 H23B 109.5
H23A C23 H23B 109.5
C17 C23 H23C 109.5
H23A C23 H23C 109.5
H23B C23 H23C 109.5
C18 C19 C20 120.6(6)
C18 C19 H19 119.7
C20 C19 H19 119.7
Cl1 C1A Cl2 114.8(4)
Cl1 C1A H1AA 108.6
Cl2 C1A H1AA 108.6
Cl1 C1A H1AB 108.6
Cl2 C1A H1AB 108.6
H1AA C1A H1AB 107.5
Cl3 C2A Cl4 113.3(8)
Cl3 C2A H2A1 108.9
Cl4 C2A H2A1 108.9
Cl3 C2A H2A2 108.9
Cl4 C2A H2A2 108.9
H2A1 C2A H2A2 107.7

loop_
_geom_bond_atom_site_label_1
_geom_bond_atom_site_label_2
_geom_bond_distance
Fe1 C14 1.787(6)
Fe1 C15 1.789(5)
Fe1 C13 1.931(5)
Fe1 N1 2.012(4)
Fe1 S1 2.3035(13)
Fe1 S2 2.4023(15)
S1 C11 1.781(5)
S1 C12 1.793(5)
S2 C16 1.776(6)
O1 C13 1.237(6)
N1 C1 1.359(6)
N1 C5 1.364(6)
O3 C15 1.120(6)
N2 C1 1.363(6)
N2 C13 1.394(6)
N2 H2N 0.900(2)
O2 C14 1.135(7)
C1 C2 1.396(7)
C3 C4 1.381(8)
C3 C2 1.386(7)
C3 H3 0.9300
C4 C5 1.393(7)
C4 H4 0.9300
C6 C11 1.389(8)
C6 C7 1.411(7)
C6 C5 1.495(7)
C2 H2 0.9300
C10 C9 1.388(8)
C10 C11 1.396(7)
C10 H10 0.9300
C7 C8 1.397(8)
C7 H7 0.9300
C8 C9 1.370(9)
C8 H8 0.9300
C16 C21 1.409(8)
C16 C17 1.409(9)
C12 H12A 0.9600
C12 H12B 0.9600
C12 H12C 0.9600
C9 H9 0.9300
C21 C20 1.402(8)
C21 C22 1.513(9)
C18 C19 1.371(10)
C18 C17 1.405(9)
C18 H18 0.9300
C22 H22A 0.9600
C22 H22B 0.9600
C22 H22C 0.9600
C17 C23 1.502(9)
C20 C19 1.389(11)
C20 H20 0.9300
C23 H23A 0.9600
C23 H23B 0.9600
C23 H23C 0.9600
C19 H19 0.9300
Cl1 C1A 1.725(7)
Cl2 C1A 1.727(6)
C1A H1AA 0.9700
C1A H1AB 0.9700
Cl3 C2A 1.732(9)
Cl4 C2A 1.734(9)
C2A H2A1 0.9700
C2A H2A2 0.9700

loop_
_geom_torsion_atom_site_label_1
_geom_torsion_atom_site_label_2
_geom_torsion_atom_site_label_3
_geom_torsion_atom_site_label_4
_geom_torsion
C5 N1 C1 N2 -168.3(4)
Fe1 N1 C1 N2 14.4(5)
C5 N1 C1 C2 10.3(7)
Fe1 N1 C1 C2 -167.0(4)
C13 N2 C1 N1 -3.1(7)
C13 N2 C1 C2 178.4(5)
C1 N2 C13 O1 172.3(5)
C1 N2 C13 Fe1 -10.4(6)
C2 C3 C4 C5 2.3(8)
C1 N1 C5 C4 -11.0(7)
Fe1 N1 C5 C4 165.7(4)
C1 N1 C5 C6 162.8(4)
Fe1 N1 C5 C6 -20.5(7)
C3 C4 C5 N1 4.9(8)
C3 C4 C5 C6 -168.8(5)
C11 C6 C5 N1 39.0(7)
C7 C6 C5 N1 -137.9(5)
C11 C6 C5 C4 -147.2(5)
C7 C6 C5 C4 36.0(7)
C4 C3 C2 C1 -3.1(8)
N1 C1 C2 C3 -3.3(8)
N2 C1 C2 C3 175.2(5)
C11 C6 C7 C8 -0.5(8)
C5 C6 C7 C8 176.6(5)
C6 C7 C8 C9 0.5(9)
C7 C6 C11 C10 0.7(8)
C5 C6 C11 C10 -176.1(5)
C7 C6 C11 S1 -175.5(4)
C5 C6 C11 S1 7.7(7)
C9 C10 C11 C6 -0.9(8)
C9 C10 C11 S1 175.1(4)
C7 C8 C9 C10 -0.8(9)
C11 C10 C9 C8 1.0(8)
C17 C16 C21 C20 -1.2(8)
S2 C16 C21 C20 -176.3(4)
C17 C16 C21 C22 178.0(5)
S2 C16 C21 C22 2.9(7)
C19 C18 C17 C16 -1.7(8)
C19 C18 C17 C23 177.7(5)
C21 C16 C17 C18 1.5(8)
S2 C16 C17 C18 176.5(4)
C21 C16 C17 C23 -178.0(5)
S2 C16 C17 C23 -2.9(7)
C16 C21 C20 C19 1.2(8)
C22 C21 C20 C19 -178.1(5)
C17 C18 C19 C20 1.7(9)
C21 C20 C19 C18 -1.5(9)

loop_
_platon_squeeze_void_nr
_platon_squeeze_void_average_x
_platon_squeeze_void_average_y
_platon_squeeze_void_average_z
_platon_squeeze_void_volume
_platon_squeeze_void_count_electrons
_platon_squeeze_void_content
1 -0.003 0.000 0.000 1222 470 ' '
2 0.058 0.500 0.500 1221 470 ' '
